data_7051231
loop_
_publ_author_name
'Chisholm, Malcolm H.'
'Iyer, Suri S.'
'Streib, William E.'

_publ_section_title
;
 Chiral C2 and C1 symmetric (cyclooctane-1,5-diyl)bis(2-pyrazolyl)borate
 complexes of potassium and thallium. Preparation, structures and solution
 behavior
;
_journal_coden_ASTM NJCHE5
_journal_issue 6
_journal_name_full 'New Journal of Chemistry'
_journal_page_first 393
_journal_page_last 398
_journal_paper_doi 10.1039/a906582b
_journal_volume 24
_journal_year 2000
_chemical_formula_moiety 'C30 H44 B K N4, 2(C4 H8 O), C4 H10 O'
_chemical_formula_sum 'C42 H70 B K N4 O3'
_chemical_formula_weight 728.952
_space_group_IT_number 4
_symmetry_cell_setting monoclinic
_symmetry_space_group_name_Hall 'P 2yb'
_symmetry_space_group_name_H-M 'P 1 21 1'
_audit_creation_method 'minor manual editing of SDT2CIF v. 1.1 BETA  output'
_cell_angle_alpha 90
_cell_angle_beta 110.465(15)
_cell_angle_gamma 90
_cell_formula_units_Z 2
_cell_length_a 11.064(3)
_cell_length_b 18.385(6)
_cell_length_c 11.155(3)
_cell_measurement_reflns_used 124
_cell_measurement_temperature 105
_cell_measurement_theta_max 16.97
_cell_measurement_theta_min 10.73
_cell_volume 2125.8(11)
_computing_cell_refinement 'XTEL, local package'
_computing_data_collection 'NPS, local program'
_computing_data_reduction 'XTEL, local package'
_computing_molecular_graphics 'XTEL, local package'
_computing_publication_material 'XTEL, local package'
_computing_structure_refinement 'XTEL, local package'
_computing_structure_solution MULTAN78
_diffrn_ambient_temperature 105
_diffrn_measured_fraction_theta_full 0
_diffrn_measured_fraction_theta_max 1
_diffrn_measurement_device_type 'refurbished Picker diffractometer'
_diffrn_measurement_method '\q/2\q scans'
_diffrn_radiation_type 'Mo K\a'
_diffrn_radiation_wavelength 0.71069
_diffrn_reflns_av_R_equivalents 0.041
_diffrn_reflns_limit_h_max 13
_diffrn_reflns_limit_h_min -13
_diffrn_reflns_limit_k_max 21
_diffrn_reflns_limit_k_min -21
_diffrn_reflns_limit_l_max 13
_diffrn_reflns_limit_l_min -13
_diffrn_reflns_number 9550
_diffrn_reflns_theta_full 0
_diffrn_reflns_theta_max 25.1025
_diffrn_reflns_theta_min 3.1453
_diffrn_standards_decay_% 0.6
_diffrn_standards_interval_count 300
_diffrn_standards_number 4
_exptl_absorpt_coefficient_mu 0.1657
_exptl_absorpt_correction_type none
_exptl_absorpt_process_details none
_exptl_crystal_colour colorless
_exptl_crystal_density_diffrn 1.139
_exptl_crystal_density_method 'not measured'
_exptl_crystal_description 'irregular tetrahedron'
_exptl_crystal_F_000 796
_exptl_crystal_size_max .30
_exptl_crystal_size_mid .30
_exptl_crystal_size_min .30
_refine_diff_density_max 0.69
_refine_diff_density_min -0.99
_refine_ls_abs_structure_details none
_refine_ls_abs_structure_Flack -0.02(10)
_refine_ls_extinction_coef -0.0000002(2)
_refine_ls_extinction_expression
;
Larson, A. C. (1967).  Acta Cryst. 23, p. 664.  Eq. (3)
;
_refine_ls_extinction_method Zachariasen
_refine_ls_goodness_of_fit_ref 1.6176
_refine_ls_hydrogen_treatment noref
_refine_ls_matrix_type full
_refine_ls_number_parameters 383
_refine_ls_number_reflns 5464
_refine_ls_R_factor_gt 0.094
_refine_ls_shift/su_max 0.1473
_refine_ls_structure_factor_coef F
_refine_ls_weighting_details w^-1^=\s^2^(F)+(.07F)^2^
_refine_ls_weighting_scheme calc
_refine_ls_wR_factor_ref 0.0904
_reflns_number_gt 5463
_reflns_number_total 7514
_reflns_threshold_expression F>3.0\s(F)
_cod_data_source_file a906582b.txt
_cod_data_source_block MSC98048
_cod_original_cell_volume 2125.8(12)
_cod_original_sg_symbol_H-M 'P 21'
_cod_database_code 7051231

loop_
_symmetry_equiv_pos_as_xyz
x,y,z
-x,1/2+y,-z

loop_
_atom_site_label
_atom_site_type_symbol
_atom_site_fract_x
_atom_site_fract_y
_atom_site_fract_z
_atom_site_U_iso_or_equiv
_atom_site_adp_type
_atom_site_occupancy
_atom_site_disorder_group
_atom_site_disorder_assembly
K1 K 0.09418(11) 0.6687 0.31971(12) 0.0264(5) Uani 1 0 .
B2 B -0.1791(6) 0.6646(6) 0.4646(6) 0.0224(14) Uiso 1 0 .
C3 C -0.0353(5) 0.6616(5) 0.5709(5) 0.022(2) Uani 1 0 .
C4 C -0.0169(8) 0.5888(4) 0.6423(7) 0.024(3) Uani 1 0 .
C5 C -0.1189(7) 0.5744(5) 0.7057(7) 0.028(3) Uani 1 0 .
C6 C -0.2599(7) 0.5912(4) 0.6180(7) 0.025(3) Uani 1 0 .
C7 C -0.2759(5) 0.6656(6) 0.5453(5) 0.027(2) Uani 1 0 .
C8 C -0.2516(7) 0.7307(5) 0.6364(8) 0.032(3) Uani 1 0 .
C9 C -0.1132(8) 0.7426(4) 0.7230(7) 0.030(3) Uani 1 0 .
C10 C -0.0119(7) 0.7279(4) 0.6607(8) 0.029(3) Uani 1 0 .
N11 N -0.1105(6) 0.7548(3) 0.3220(6) 0.023(2) Uani 1 0 .
N12 N -0.1983(6) 0.7374(4) 0.3791(6) 0.020(2) Uani 1 0 .
C13 C -0.3115(7) 0.7729(4) 0.3197(7) 0.0249(18) Uiso 1 0 .
C14 C -0.2963(6) 0.8139(4) 0.2229(7) 0.020(2) Uani 1 0 .
C15 C -0.3518(7) 0.8674(5) 0.1144(7) 0.031(3) Uani 1 0 .
C16 C -0.2820(8) 0.9411(5) 0.1598(7) 0.036(3) Uani 1 0 .
C17 C -0.1432(8) 0.9234(4) 0.1673(7) 0.034(3) Uani 1 0 .
C18 C -0.1470(7) 0.8432(4) 0.1268(7) 0.0259(17) Uiso 1 0 .
C19 C -0.1739(7) 0.8001(4) 0.2307(7) 0.0160(16) Uiso 1 0 .
C20 C -0.2852(6) 0.8393(4) 0.0205(6) 0.027(3) Uani 1 0 .
C21 C -0.3027(7) 0.8898(5) -0.0941(8) 0.038(3) Uani 1 0 .
C22 C -0.3279(8) 0.7631(5) -0.0282(7) 0.035(3) Uani 1 0 .
C23 C -0.0358(8) 0.8159(5) 0.0865(8) 0.037(3) Uani 1 0 .
N24 N -0.1182(6) 0.5849(3) 0.3072(6) 0.0218(15) Uiso 1 0 .
N25 N -0.2082(6) 0.6022(3) 0.3657(6) 0.0227(15) Uiso 1 0 .
C26 C -0.3233(7) 0.5709(4) 0.3001(7) 0.026(3) Uani 1 0 .
C27 C -0.3128(8) 0.5319(4) 0.1982(8) 0.0290(19) Uiso 1 0 .
C28 C -0.3758(7) 0.4909(5) 0.0747(8) 0.036(3) Uani 1 0 .
C29 C -0.3807(9) 0.5465(5) -0.0309(8) 0.047(4) Uani 1 0 .
C30 C -0.2405(8) 0.5607(5) -0.0186(7) 0.039(3) Uani 1 0 .
C31 C -0.1607(7) 0.5091(4) 0.0939(7) 0.0270(17) Uiso 1 0 .
C32 C -0.1833(7) 0.5428(4) 0.2078(7) 0.025(3) Uani 1 0 .
C33 C -0.2573(7) 0.4439(5) 0.0693(8) 0.037(3) Uani 1 0 .
C34 C -0.2801(9) 0.4049(6) -0.0579(11) 0.064(5) Uani 1 0 .
C35 C -0.2163(9) 0.3879(5) 0.1786(11) 0.053(4) Uani 1 0 .
C36 C -0.0242(8) 0.4948(5) 0.1006(9) 0.037(3) Uani 1 0 .
O37 O 0.2109(5) 0.6603(6) 0.1424(5) 0.071(3) Uani 1 0 .
C38 C 0.1736(8) 0.6627(11) 0.0069(8) 0.088(5) Uani 1 0 .
C39 C 0.2988(8) 0.6618(9) -0.0189(8) 0.086(5) Uani 1 0 .
C40 C 0.3956(8) 0.6821(8) 0.0994(9) 0.067(4) Uani 1 0 .
C41 C 0.3480(15) 0.6353(9) 0.1901(15) 0.025(4) Uiso 0.5 0 .
C42 C 0.347(2) 0.6946(12) 0.198(2) 0.052(5) Uiso 0.5 0 .
O43 O 0.2666(11) 0.7703(6) 0.4434(15) 0.185(9) Uani 1 0 .
C44 C 0.3516(19) 0.8137(10) 0.3830(19) 0.138(6) Uiso 1 0 .
C45 C 0.368(3) 0.8924(16) 0.472(3) 0.229(11) Uiso 1 0 .
C46 C 0.223(3) 0.8906(18) 0.442(3) 0.227(12) Uiso 1 0 .
C47 C 0.2154(16) 0.8291(11) 0.4962(17) 0.122(6) Uiso 1 0 .
O48 O 0.2577(8) 0.5522(7) 0.4241(10) 0.128(6) Uani 1 0 .
C49 C 0.369(2) 0.5750(12) 0.593(2) 0.177(8) Uiso 1 0 .
C50 C 0.3779(10) 0.6696(10) 0.6477(10) 0.093(3) Uiso 1 0 .
C51 C 0.175(2) 0.4976(12) 0.467(2) 0.057(5) Uiso 0.5 0 .
C52 C 0.1991(16) 0.4425(10) 0.4549(16) 0.119(6) Uiso 1 0 .
C53 C 0.330(2) 0.5015(14) 0.395(2) 0.077(7) Uiso 0.5 0 .
H1 H 0.0238 0.6613 0.5244 0.0327 Uiso 1 0 .
H2 H 0.0692 0.5871 0.7101 0.0417 Uiso 1 0 .
H3 H -0.0158 0.5473 0.5868 0.0417 Uiso 1 0 .
H4 H -0.0969 0.6019 0.7798 0.0456 Uiso 1 0 .
H5 H -0.1133 0.5226 0.7289 0.0456 Uiso 1 0 .
H6 H -0.3139 0.5912 0.6694 0.0484 Uiso 1 0 .
H7 H -0.2917 0.5523 0.5554 0.0484 Uiso 1 0 .
H8 H -0.3622 0.6666 0.4859 0.0395 Uiso 1 0 .
H9 H -0.3055 0.7297 0.6868 0.0387 Uiso 1 0 .
H10 H -0.2757 0.7756 0.5838 0.0387 Uiso 1 0 .
H11 H -0.0972 0.7088 0.7945 0.0452 Uiso 1 0 .
H12 H -0.1014 0.7905 0.7584 0.0452 Uiso 1 0 .
H13 H -0.0106 0.7691 0.6062 0.0415 Uiso 1 0 .
H14 H 0.0714 0.7224 0.7218 0.0415 Uiso 1 0 .
H15 H -0.3893 0.7679 0.3393 0.0391 Uiso 1 0 .
H16 H -0.4471 0.8697 0.0813 0.0446 Uiso 1 0 .
H17 H -0.2846 0.9535 0.2442 0.0511 Uiso 1 0 .
H18 H -0.3209 0.9791 0.1035 0.0511 Uiso 1 0 .
H19 H -0.079 0.9298 0.2513 0.0492 Uiso 1 0 .
H20 H -0.1163 0.9534 0.1095 0.0492 Uiso 1 0 .
H21 H -0.2742 0.9375 -0.0626 0.0482 Uiso 1 0 .
H22 H -0.3895 0.8912 -0.1477 0.0482 Uiso 1 0 .
H23 H -0.2506 0.8733 -0.142 0.0482 Uiso 1 0 .
H24 H -0.4148 0.7622 -0.0825 0.0459 Uiso 1 0 .
H25 H -0.3156 0.7308 0.0423 0.0459 Uiso 1 0 .
H26 H -0.2755 0.7444 -0.0759 0.0459 Uiso 1 0 .
H27 H -0.0474 0.7657 0.0557 0.0501 Uiso 1 0 .
H28 H 0.0461 0.8186 0.1529 0.0501 Uiso 1 0 .
H29 H -0.0294 0.8443 0.0143 0.0501 Uiso 1 0 .
H30 H -0.4011 0.5753 0.3197 0.0393 Uiso 1 0 .
H31 H -0.4481 0.4638 0.0671 0.0492 Uiso 1 0 .
H32 H -0.4248 0.5893 -0.0204 0.0557 Uiso 1 0 .
H33 H -0.4326 0.5258 -0.1144 0.0557 Uiso 1 0 .
H34 H -0.2147 0.6097 -0.0004 0.0522 Uiso 1 0 .
H35 H -0.2235 0.5474 -0.0969 0.0522 Uiso 1 0 .
H36 H -0.3442 0.367 -0.0716 0.0722 Uiso 1 0 .
H37 H -0.201 0.3813 -0.0551 0.0722 Uiso 1 0 .
H38 H -0.3063 0.4373 -0.1269 0.0722 Uiso 1 0 .
H39 H -0.2804 0.3512 0.1644 0.0594 Uiso 1 0 .
H40 H -0.2042 0.4116 0.2573 0.0594 Uiso 1 0 .
H41 H -0.1374 0.3663 0.1809 0.0594 Uiso 1 0 .
H42 H 0.0182 0.461 0.172 0.0499 Uiso 1 0 .
H43 H 0.0252 0.538 0.1181 0.0499 Uiso 1 0 .
H44 H -0.0212 0.4726 0.0255 0.0499 Uiso 1 0 .
H45 H 0.1324 0.7113 -0.0233 0.1041 Uiso 1 0 .
H46 H 0.1177 0.6274 -0.0371 0.1041 Uiso 1 0 .
H47 H 0.3008 0.6951 -0.0859 0.0903 Uiso 1 0 .
H48 H 0.314 0.6137 -0.0467 0.0903 Uiso 1 0 .
H49 H 0.4338 0.7276 0.095 0.0812 Uiso 1 0 .
H50 H 0.4702 0.6461 0.1191 0.0812 Uiso 1 0 .

loop_
_atom_site_aniso_label
_atom_site_aniso_U_11
_atom_site_aniso_U_22
_atom_site_aniso_U_33
_atom_site_aniso_U_12
_atom_site_aniso_U_13
_atom_site_aniso_U_23
K1 0.0173(14) 0.036(8) 0.027(2) -0.0014(9) 0.0091(5) 0.0004(10)
C3 0.017(3) 0.035(9) 0.014(3) 0.006(4) 0.005(2) 0.003(4)
C4 0.036(5) 0.026(7) 0.016(4) -0.007(3) 0.014(3) -0.007(3)
C5 0.027(5) 0.036(9) 0.021(4) 0.001(3) 0.008(3) 0.000(3)
C6 0.029(5) 0.039(10) 0.012(4) -0.006(4) 0.013(3) -0.004(3)
C7 0.025(3) 0.037(9) 0.018(3) -0.005(5) 0.007(2) -0.008(5)
C8 0.017(4) 0.049(12) 0.025(5) 0.007(4) 0.004(3) 0.012(4)
C9 0.034(5) 0.035(9) 0.013(4) 0.004(4) -0.003(3) -0.005(3)
C10 0.017(4) 0.036(9) 0.026(5) -0.001(3) -0.003(3) 0.010(3)
N11 0.020(3) 0.029(7) 0.023(4) -0.007(2) 0.012(2) 0.002(3)
N12 0.010(3) 0.032(8) 0.017(3) 0.000(2) 0.004(2) 0.000(3)
C14 0.010(3) 0.025(7) 0.021(4) 0.003(3) 0.001(3) -0.003(3)
C15 0.020(4) 0.040(10) 0.029(5) 0.003(3) 0.003(3) 0.007(4)
C16 0.041(6) 0.037(10) 0.026(5) 0.007(4) 0.005(4) -0.005(4)
C17 0.040(5) 0.030(8) 0.028(5) -0.006(4) 0.007(4) 0.000(3)
C20 0.028(4) 0.030(8) 0.023(4) 0.008(3) 0.009(3) 0.013(3)
C21 0.032(5) 0.050(12) 0.034(5) -0.000(4) 0.012(4) 0.011(4)
C22 0.041(6) 0.040(10) 0.021(4) 0.005(4) 0.006(4) -0.005(4)
C23 0.036(5) 0.039(10) 0.035(5) -0.001(4) 0.013(4) 0.018(4)
C26 0.016(4) 0.032(8) 0.029(4) -0.000(3) 0.005(3) 0.006(3)
C28 0.016(4) 0.044(11) 0.040(6) 0.003(3) 0.000(3) -0.024(4)
C29 0.051(7) 0.062(15) 0.025(5) 0.027(5) 0.009(4) -0.004(4)
C30 0.045(6) 0.048(12) 0.027(5) 0.015(4) 0.016(4) 0.007(4)
C32 0.024(4) 0.026(7) 0.022(4) -0.001(3) 0.003(3) -0.002(3)
C33 0.035(5) 0.033(9) 0.046(6) 0.005(4) 0.017(4) -0.013(4)
C34 0.048(7) 0.068(17) 0.086(10) -0.006(5) 0.035(6) -0.037(6)
C35 0.047(7) 0.022(7) 0.094(10) -0.006(4) 0.029(6) 0.005(5)
C36 0.032(5) 0.039(10) 0.046(6) 0.001(4) 0.020(4) -0.017(4)
O37 0.029(3) 0.15(3) 0.033(4) -0.002(5) 0.014(2) -0.001(6)
C38 0.032(5) 0.19(4) 0.040(5) -0.008(9) 0.012(4) 0.005(10)
C39 0.044(6) 0.16(4) 0.061(7) -0.027(8) 0.031(4) -0.071(9)
C40 0.031(5) 0.11(3) 0.055(7) -0.005(6) 0.009(4) -0.004(6)
O43 0.152(15) 0.14(3) 0.35(3) -0.137(8) 0.193(12) -0.193(12)
O48 0.072(8) 0.22(5) 0.120(11) 0.059(7) 0.074(6) 0.124(8)

loop_
_atom_type_symbol
_atom_type_description
_atom_type_scat_dispersion_real
_atom_type_scat_dispersion_imag
_atom_type_scat_source
K K 0.179 0.25 'International Tables Vol. IV (1974) Table 2.2B'
O O 0.008 0.006 'International Tables Vol. IV (1974) Table 2.2B'
N N 0.004 0.003 'International Tables Vol. IV (1974) Table 2.2B'
C C 0.002 0.002 'International Tables Vol. IV (1974) Table 2.2B'
B B 0 0.001 'International Tables Vol. IV (1974) Table 2.2B'
H H 0 0 'International Tables Vol. IV (1974) Table 2.2B'

loop_
_geom_angle_atom_site_label_1
_geom_angle_atom_site_label_2
_geom_angle_atom_site_label_3
_geom_angle
_geom_angle_site_symmetry_1
_geom_angle_site_symmetry_2
_geom_angle_site_symmetry_3
_geom_angle_publ_flag
C38 O37 C41 105.6(8) . . . no
C38 O37 C42 106.9(10) . . . no
C41 O37 C42 42.1(7) . . . no
C44 O43 C47 100.2(12) . . . no
C49 O48 C51 94.8(11) . . . no
C49 O48 C53 99.4(13) . . . no
C51 O48 C53 95.5(15) . . . no
N12 N11 C19 103.7(6) . . . no
N11 N12 C13 110.0(6) . . . no
N11 N12 B2 120.0(5) . . . no
C13 N12 B2 126.4(6) . . . no
N25 N24 C32 104.6(6) . . . no
N24 N25 C26 109.8(6) . . . no
N24 N25 B2 119.7(5) . . . no
C26 N25 B2 128.5(6) . . . no
C4 C3 C10 113.0(5) . . . no
C4 C3 B2 109.1(6) . . . no
C4 C3 H1 106.4(7) . . . no
C10 C3 B2 110.3(6) . . . no
C10 C3 H1 111.2(7) . . . no
B2 C3 H1 106.5(5) . . . no
C3 C4 C5 113.6(6) . . . no
C3 C4 H2 110.0(6) . . . no
C3 C4 H3 112.2(6) . . . no
C5 C4 H2 107.9(6) . . . no
C5 C4 H3 109.0(7) . . . no
H2 C4 H3 103.7(7) . . . no
C4 C5 C6 114.1(6) . . . no
C4 C5 H4 107.9(7) . . . no
C4 C5 H5 107.3(7) . . . no
C6 C5 H4 110.2(7) . . . no
C6 C5 H5 108.4(7) . . . no
H4 C5 H5 108.8(8) . . . no
C5 C6 C7 114.0(6) . . . no
C5 C6 H6 108.7(6) . . . no
C5 C6 H7 109.6(7) . . . no
C7 C6 H6 109.0(7) . . . no
C7 C6 H7 108.8(6) . . . no
H6 C6 H7 106.5(7) . . . no
C6 C7 C8 112.1(5) . . . no
C6 C7 B2 107.4(6) . . . no
C6 C7 H8 106.4(7) . . . no
C8 C7 B2 112.3(6) . . . no
C8 C7 H8 110.3(7) . . . no
B2 C7 H8 108.0(5) . . . no
C7 C8 C9 116.2(7) . . . no
C7 C8 H9 112.0(7) . . . no
C7 C8 H10 108.0(7) . . . no
C9 C8 H9 109.2(7) . . . no
C9 C8 H10 105.0(7) . . . no
H9 C8 H10 105.7(8) . . . no
C8 C9 C10 114.9(6) . . . no
C8 C9 H11 106.4(8) . . . no
C8 C9 H12 111.0(8) . . . no
C10 C9 H11 107.7(7) . . . no
C10 C9 H12 109.6(8) . . . no
H11 C9 H12 106.8(7) . . . no
C3 C10 C9 116.8(6) . . . no
C3 C10 H13 104.1(7) . . . no
C3 C10 H14 106.5(7) . . . no
C9 C10 H13 108.5(7) . . . no
C9 C10 H14 112.2(8) . . . no
H13 C10 H14 108.2(7) . . . no
N12 C13 C14 107.5(7) . . . no
N12 C13 H15 125.9(7) . . . no
C14 C13 H15 126.5(7) . . . no
C13 C14 C15 149.1(7) . . . no
C13 C14 C19 103.9(6) . . . no
C15 C14 C19 106.9(6) . . . no
C14 C15 C16 106.9(6) . . . no
C14 C15 C20 99.5(6) . . . no
C14 C15 H16 114.0(7) . . . no
C16 C15 C20 102.1(6) . . . no
C16 C15 H16 115.4(7) . . . no
C20 C15 H16 117.0(7) . . . no
C15 C16 C17 101.9(6) . . . no
C15 C16 H17 109.8(8) . . . no
C15 C16 H18 111.8(7) . . . no
C17 C16 H17 111.2(7) . . . no
C17 C16 H18 114.1(8) . . . no
H17 C16 H18 108.0(8) . . . no
C16 C17 C18 105.1(6) . . . no
C16 C17 H19 114.0(7) . . . no
C16 C17 H20 112.0(7) . . . no
C18 C17 H19 109.7(7) . . . no
C18 C17 H20 109.4(7) . . . no
H19 C17 H20 106.6(7) . . . no
C17 C18 C19 105.7(6) . . . no
C17 C18 C20 100.7(6) . . . no
C17 C18 C23 117.2(6) . . . no
C19 C18 C20 98.8(5) . . . no
C19 C18 C23 116.4(6) . . . no
C20 C18 C23 115.5(6) . . . no
N11 C19 C14 114.9(7) . . . no
N11 C19 C18 136.9(7) . . . no
C14 C19 C18 108.2(6) . . . no
C15 C20 C18 92.4(5) . . . no
C15 C20 C21 113.9(6) . . . no
C15 C20 C22 112.6(6) . . . no
C18 C20 C21 113.9(6) . . . no
C18 C20 C22 114.3(6) . . . no
C21 C20 C22 109.1(6) . . . no
C20 C21 H21 108.6(7) . . . no
C20 C21 H22 110.5(7) . . . no
C20 C21 H23 110.3(7) . . . no
H21 C21 H22 110.0(8) . . . no
H21 C21 H23 107.9(8) . . . no
H22 C21 H23 109.5(8) . . . no
C20 C22 H24 111.7(7) . . . no
C20 C22 H25 110.0(6) . . . no
C20 C22 H26 110.6(7) . . . no
H24 C22 H25 109.7(9) . . . no
H24 C22 H26 108.1(7) . . . no
H25 C22 H26 106.7(8) . . . no
C18 C23 H27 113.1(7) . . . no
C18 C23 H28 113.5(8) . . . no
C18 C23 H29 111.2(7) . . . no
H27 C23 H28 107.2(8) . . . no
H27 C23 H29 104.6(8) . . . no
H28 C23 H29 106.7(8) . . . no
N25 C26 C27 109.3(7) . . . no
N25 C26 H30 126.0(8) . . . no
C27 C26 H30 124.7(7) . . . no
C26 C27 C28 149.8(8) . . . no
C26 C27 C32 103.9(7) . . . no
C28 C27 C32 105.8(7) . . . no
C27 C28 C29 104.3(7) . . . no
C27 C28 C33 100.5(6) . . . no
C27 C28 H31 117.6(8) . . . no
C29 C28 C33 98.1(7) . . . no
C29 C28 H31 119.4(8) . . . no
C33 C28 H31 113.8(7) . . . no
C28 C29 C30 106.2(6) . . . no
C28 C29 H32 109.6(7) . . . no
C28 C29 H33 108.6(8) . . . no
C30 C29 H32 113.2(9) . . . no
C30 C29 H33 112.8(7) . . . no
H32 C29 H33 106.3(8) . . . no
C29 C30 C31 103.7(6) . . . no
C29 C30 H34 113.7(7) . . . no
C29 C30 H35 112.3(7) . . . no
C31 C30 H34 111.1(7) . . . no
C31 C30 H35 109.2(7) . . . no
H34 C30 H35 106.9(8) . . . no
C30 C31 C32 102.2(6) . . . no
C30 C31 C33 99.4(6) . . . no
C30 C31 C36 114.6(7) . . . no
C32 C31 C33 99.1(6) . . . no
C32 C31 C36 119.2(6) . . . no
C33 C31 C36 119.0(6) . . . no
N24 C32 C27 112.5(7) . . . no
N24 C32 C31 137.3(7) . . . no
C27 C32 C31 109.9(6) . . . no
C28 C33 C31 95.7(6) . . . no
C28 C33 C34 114.8(7) . . . no
C28 C33 C35 110.7(7) . . . no
C31 C33 C34 113.7(7) . . . no
C31 C33 C35 112.3(7) . . . no
C34 C33 C35 109.2(8) . . . no
C33 C34 H36 110.9(9) . . . no
C33 C34 H37 109.1(9) . . . no
C33 C34 H38 111.6(9) . . . no
H36 C34 H37 106.6(10) . . . no
H36 C34 H38 109.2(10) . . . no
H37 C34 H38 109.3(10) . . . no
C33 C35 H39 110.3(9) . . . no
C33 C35 H40 109.4(7) . . . no
C33 C35 H41 108.4(9) . . . no
H39 C35 H40 109.6(10) . . . no
H39 C35 H41 109.4(9) . . . no
H40 C35 H41 109.7(10) . . . no
C31 C36 H42 109.5(8) . . . no
C31 C36 H43 111.1(7) . . . no
C31 C36 H44 112.2(8) . . . no
H42 C36 H43 106.5(8) . . . no
H42 C36 H44 106.8(8) . . . no
H43 C36 H44 110.5(9) . . . no
O37 C38 C39 104.9(6) . . . no
O37 C38 H45 108.2(13) . . . no
O37 C38 H46 116.2(13) . . . no
C39 C38 H45 106.5(12) . . . no
C39 C38 H46 112.6(12) . . . no
H45 C38 H46 108.0(8) . . . no
C38 C39 C40 105.2(7) . . . no
C38 C39 H47 114.1(12) . . . no
C38 C39 H48 110.1(12) . . . no
C40 C39 H47 109.5(12) . . . no
C40 C39 H48 112.0(12) . . . no
H47 C39 H48 106.0(7) . . . no
C39 C40 C41 98.1(10) . . . no
C39 C40 C42 113.5(11) . . . no
C39 C40 H49 112.8(11) . . . no
C39 C40 H50 108.5(11) . . . no
C41 C40 C42 43.1(8) . . . no
C41 C40 H49 141.5(11) . . . no
C41 C40 H50 86.1(10) . . . no
C42 C40 H49 101.2(13) . . . no
C42 C40 H50 116.2(13) . . . no
H49 C40 H50 104.1(7) . . . no
O37 C41 C40 97.5(10) . . . no
O37 C41 C42 71.7(17) . . . no
C40 C41 C42 60.8(16) . . . no
O37 C42 C40 102.0(14) . . . no
O37 C42 C41 66.2(16) . . . no
C40 C42 C41 76.1(19) . . . no
O43 C44 C45 98.0(15) . . . no
C44 C45 C46 88(2) . . . no
C45 C46 C47 99(3) . . . no
O43 C47 C46 111(2) . . . no
O48 C49 C50 118.7(13) . . . no
O48 C51 C52 112(2) . . . no
N12 B2 N25 104.0(4) . . . no
N12 B2 C3 110.7(6) . . . no
N12 B2 C7 110.1(6) . . . no
N25 B2 C3 113.8(6) . . . no
N25 B2 C7 113.0(6) . . . no
C3 B2 C7 105.4(4) . . . no

loop_
_geom_bond_atom_site_label_1
_geom_bond_atom_site_label_2
_geom_bond_distance
_geom_bond_site_symmetry_1
_geom_bond_site_symmetry_2
_geom_bond_publ_flag
O37 C38 1.421(9) . . no
O37 C41 1.494(16) . . no
O37 C42 1.55(2) . . no
O43 C44 1.56(2) . . no
O43 C47 1.439(19) . . no
O48 C49 1.90(2) . . no
O48 C51 1.55(2) . . no
O48 C53 1.34(3) . . no
N11 N12 1.372(8) . . no
N11 C19 1.312(9) . . no
N12 C13 1.361(9) . . no
N12 B2 1.613(11) . . no
N24 N25 1.405(9) . . no
N24 C32 1.338(9) . . no
N25 C26 1.355(9) . . no
N25 B2 1.546(11) . . no
C3 C4 1.535(11) . . no
C3 C10 1.542(11) . . no
C3 B2 1.619(8) . . no
C3 H1 0.966(5) . . no
C4 C5 1.550(11) . . no
C4 H2 0.989(8) . . no
C4 H3 0.984(7) . . no
C5 C6 1.556(11) . . no
C5 H4 0.926(8) . . no
C5 H5 0.982(8) . . no
C6 C7 1.568(12) . . no
C6 H6 0.962(7) . . no
C6 H7 0.975(8) . . no
C7 C8 1.532(12) . . no
C7 B2 1.622(8) . . no
C7 H8 0.954(5) . . no
C8 C9 1.514(11) . . no
C8 H9 0.953(9) . . no
C8 H10 0.993(8) . . no
C9 C10 1.534(12) . . no
C9 H11 0.978(8) . . no
C9 H12 0.954(8) . . no
C10 H13 0.974(8) . . no
C10 H14 0.941(7) . . no
C13 C14 1.375(11) . . no
C13 H15 0.964(8) . . no
C14 C15 1.513(11) . . no
C14 C19 1.351(9) . . no
C15 C16 1.553(11) . . no
C15 C20 1.565(10) . . no
C15 H16 0.988(7) . . no
C16 C17 1.543(11) . . no
C16 H17 0.979(8) . . no
C16 H18 0.938(8) . . no
C17 C18 1.538(10) . . no
C17 H19 0.965(7) . . no
C17 H20 0.970(7) . . no
C18 C19 1.517(10) . . no
C18 C20 1.575(10) . . no
C18 C23 1.534(11) . . no
C20 C21 1.537(10) . . no
C20 C22 1.516(11) . . no
C21 H21 0.957(9) . . no
C21 H22 0.938(8) . . no
C21 H23 0.962(8) . . no
C22 H24 0.940(8) . . no
C22 H25 0.957(8) . . no
C22 H26 0.977(8) . . no
C23 H27 0.977(9) . . no
C23 H28 0.950(8) . . no
C23 H29 0.984(8) . . no
C26 C27 1.383(11) . . no
C26 H30 0.961(8) . . no
C27 C28 1.511(11) . . no
C27 C32 1.413(11) . . no
C28 C29 1.546(13) . . no
C28 C33 1.589(10) . . no
C28 H31 0.921(8) . . no
C29 C30 1.532(11) . . no
C29 H32 0.954(8) . . no
C29 H33 0.984(8) . . no
C30 C31 1.575(10) . . no
C30 H34 0.945(9) . . no
C30 H35 0.986(7) . . no
C31 C32 1.511(10) . . no
C31 C33 1.565(10) . . no
C31 C36 1.508(11) . . no
C33 C34 1.530(12) . . no
C33 C35 1.539(13) . . no
C34 H36 0.968(10) . . no
C34 H37 0.967(9) . . no
C34 H38 0.935(12) . . no
C35 H39 0.951(9) . . no
C35 H40 0.947(11) . . no
C35 H41 0.950(9) . . no
C36 H42 0.990(9) . . no
C36 H43 0.946(8) . . no
C36 H44 0.943(8) . . no
C38 C39 1.510(10) . . no
C38 H45 1.006(19) . . no
C38 H46 0.911(15) . . no
C39 C40 1.429(12) . . no
C39 H47 0.973(15) . . no
C39 H48 0.970(15) . . no
C40 C41 1.554(19) . . no
C40 C42 1.40(2) . . no
C40 H49 0.946(13) . . no
C40 H50 1.020(11) . . no
C41 C42 1.095(18) . . no
C44 C45 1.73(3) . . no
C45 C46 1.53(3) . . no
C46 C47 1.30(3) . . no
C49 C50 1.83(3) . . no
C51 C52 1.07(2) . . no
